data_7220785
loop_
_publ_author_name
'Li, Xiao'
'Yang, Liu'
'Qin, Chao'
'Liu, Fu-Hong'
'Zhao, Liang'
'Shao, Kui-Zhan'
'Su, Zhong-Min'

_publ_section_title
;
 POM-based inorganic-organic hybrid compounds: synthesis, structures,
 high-connected topologies and photodegradation of Organic dyes
;
_journal_name_full 'RSC Adv.'
_journal_paper_doi 10.1039/C5RA09339B
_journal_year 2015
_chemical_formula_sum 'C26 H28 Mn N4 O6 V2'
_chemical_formula_weight 649.34
_chemical_name_systematic
; 
 ? 
;
_space_group_IT_number 88
_symmetry_cell_setting tetragonal
_symmetry_space_group_name_Hall '-I 4ad'
_symmetry_space_group_name_H-M 'I 41/a :2'
_atom_sites_solution_hydrogens geom
_atom_sites_solution_primary direct
_atom_sites_solution_secondary difmap
_audit_creation_method SHELXL-97
_audit_update_record
;
2015-05-05 deposited with the CCDC.
2015-06-17 downloaded from the CCDC.
;
_cell_angle_alpha 90.00
_cell_angle_beta 90.00
_cell_angle_gamma 90.00
_cell_formula_units_Z 8
_cell_length_a 21.5654(11)
_cell_length_b 21.5654(11)
_cell_length_c 13.0149(8)
_cell_measurement_reflns_used 16913
_cell_measurement_temperature 293(2)
_cell_measurement_theta_max 25.02
_cell_measurement_theta_min 1.83
_cell_volume 6052.8(6)
_computing_cell_refinement 'SAINT (Bruker, 1999)'
_computing_data_collection 'SMART (Bruker, 1997)'
_computing_data_reduction SAINT
_computing_molecular_graphics 'SHELXTL-PLUS (Sheldrick, 1990)'
_computing_publication_material SHELXL-97
_computing_structure_refinement 'SHELXL-97 (Sheldrick, 1997)'
_computing_structure_solution 'SHELXS-97 (Sheldrick, 1997)'
_diffrn_ambient_temperature 293(2)
_diffrn_measured_fraction_theta_full 1.000
_diffrn_measured_fraction_theta_max 1.000
_diffrn_measurement_device_type 'Bruker APEX CCD area-detector'
_diffrn_measurement_method '\w scans'
_diffrn_radiation_monochromator graphite
_diffrn_radiation_source 'fine-focus sealed tube'
_diffrn_radiation_type MoK\a
_diffrn_radiation_wavelength 0.71073
_diffrn_reflns_av_R_equivalents 0.0502
_diffrn_reflns_av_sigmaI/netI 0.0318
_diffrn_reflns_limit_h_max 25
_diffrn_reflns_limit_h_min -18
_diffrn_reflns_limit_k_max 25
_diffrn_reflns_limit_k_min -25
_diffrn_reflns_limit_l_max 15
_diffrn_reflns_limit_l_min -14
_diffrn_reflns_number 16913
_diffrn_reflns_theta_full 25.02
_diffrn_reflns_theta_max 25.02
_diffrn_reflns_theta_min 1.83
_exptl_absorpt_coefficient_mu 1.059
_exptl_absorpt_correction_T_max 0.8162
_exptl_absorpt_correction_T_min 0.7928
_exptl_absorpt_correction_type multi-scan
_exptl_absorpt_process_details 'SADABS (Sheldrick, 1996)'
_exptl_crystal_colour red
_exptl_crystal_density_diffrn 1.425
_exptl_crystal_density_method 'not measured'
_exptl_crystal_description block
_exptl_crystal_F_000 2648
_exptl_crystal_size_max 0.23
_exptl_crystal_size_mid 0.22
_exptl_crystal_size_min 0.20
_platon_squeeze_details
;
;
_refine_diff_density_max 0.749
_refine_diff_density_min -0.518
_refine_diff_density_rms 0.086
_refine_ls_extinction_method none
_refine_ls_goodness_of_fit_ref 1.061
_refine_ls_hydrogen_treatment constr
_refine_ls_matrix_type full
_refine_ls_number_parameters 178
_refine_ls_number_reflns 2674
_refine_ls_number_restraints 0
_refine_ls_restrained_S_all 1.061
_refine_ls_R_factor_all 0.0551
_refine_ls_R_factor_gt 0.0393
_refine_ls_shift/su_max 0.001
_refine_ls_shift/su_mean 0.000
_refine_ls_structure_factor_coef Fsqd
_refine_ls_weighting_details 'calc w=1/[\s^2^(Fo^2^)+(0.0488P)^2^+25.0277P] where P=(Fo^2^+2Fc^2^)/3'
_refine_ls_weighting_scheme calc
_refine_ls_wR_factor_gt 0.1089
_refine_ls_wR_factor_ref 0.1173
_reflns_number_gt 2106
_reflns_number_total 2674
_reflns_threshold_expression >2sigma(I)
_cod_data_source_file c5ra09339b2.cif
_cod_data_source_block 1
_cod_original_sg_symbol_H-M I4(1)/a
_cod_database_code 7220785

loop_
_symmetry_equiv_pos_as_xyz
'x, y, z'
'-x+1/2, -y, z+1/2'
'-y+3/4, x+1/4, z+1/4'
'y+3/4, -x+3/4, z+3/4'
'x+1/2, y+1/2, z+1/2'
'-x+1, -y+1/2, z+1'
'-y+5/4, x+3/4, z+3/4'
'y+5/4, -x+5/4, z+5/4'
'-x, -y, -z'
'x-1/2, y, -z-1/2'
'y-3/4, -x-1/4, -z-1/4'
'-y-3/4, x-3/4, -z-3/4'
'-x+1/2, -y+1/2, -z+1/2'
'x, y+1/2, -z'
'y-1/4, -x+1/4, -z+1/4'
'-y-1/4, x-1/4, -z-1/4'

loop_
_atom_site_label
_atom_site_type_symbol
_atom_site_fract_x
_atom_site_fract_y
_atom_site_fract_z
_atom_site_U_iso_or_equiv
_atom_site_adp_type
_atom_site_occupancy
_atom_site_symmetry_multiplicity
_atom_site_calc_flag
_atom_site_refinement_flags
Mn1 Mn 0.5000 1.0000 0.0000 0.01902(19) Uani 1 2 d S
V1 V 0.50188(3) 0.86005(3) 0.15698(5) 0.0286(2) Uani 1 1 d .
C1 C 0.5371(2) 0.97140(19) -0.2255(3) 0.0405(10) Uani 1 1 d .
H1A H 0.5177 1.0106 -0.2344 0.049 Uiso 1 1 calc R
C2 C 0.5637(2) 0.9431(2) -0.3097(3) 0.0456(11) Uani 1 1 d .
H2A H 0.5618 0.9631 -0.3747 0.055 Uiso 1 1 calc R
C3 C 0.59277(19) 0.8869(2) -0.3015(3) 0.0417(10) Uani 1 1 d .
C4 C 0.5921(2) 0.8599(2) -0.2056(4) 0.0517(12) Uani 1 1 d .
H4A H 0.6106 0.8204 -0.1954 0.062 Uiso 1 1 calc R
C5 C 0.5644(2) 0.8904(2) -0.1241(4) 0.0475(11) Uani 1 1 d .
H5A H 0.5646 0.8707 -0.0588 0.057 Uiso 1 1 calc R
C6 C 0.63757(18) 0.97798(19) 0.0643(3) 0.0372(9) Uani 1 1 d .
H6A H 0.6251 0.9357 0.0621 0.045 Uiso 1 1 calc R
C7 C 0.69886(19) 0.99140(19) 0.0849(3) 0.0387(10) Uani 1 1 d .
H7A H 0.7275 0.9586 0.0961 0.046 Uiso 1 1 calc R
C8 C 0.71883(18) 1.05210(19) 0.0893(3) 0.0358(9) Uani 1 1 d .
C9 C 0.67394(19) 1.0976(2) 0.0750(3) 0.0399(10) Uani 1 1 d .
H9A H 0.6848 1.1402 0.0801 0.048 Uiso 1 1 calc R
C10 C 0.61379(19) 1.08077(19) 0.0533(3) 0.0375(9) Uani 1 1 d .
H10A H 0.5842 1.1126 0.0420 0.045 Uiso 1 1 calc R
C11 C 0.78676(19) 1.0662(2) 0.1087(4) 0.0436(10) Uani 1 1 d .
H11A H 0.7980 1.0490 0.1767 0.052 Uiso 1 1 calc R
H11B H 0.8116 1.0438 0.0565 0.052 Uiso 1 1 calc R
C12 C 0.6242(2) 0.8568(2) -0.3920(4) 0.0539(13) Uani 1 1 d .
H12A H 0.6063 0.8737 -0.4562 0.054 Uiso 1 1 calc R
H12B H 0.6157 0.8117 -0.3906 0.054 Uiso 1 1 calc R
N1 N 0.53739(15) 0.94607(14) -0.1318(3) 0.0353(8) Uani 1 1 d .
N2 N 0.59493(15) 1.02180(15) 0.0474(2) 0.0346(7) Uani 1 1 d .
O1 O 0.50205(12) 0.92422(11) 0.0878(2) 0.0345(6) Uani 1 1 d .
O2 O 0.50474(18) 0.87821(17) 0.2772(2) 0.0639(10) Uani 1 1 d .
O3 O 0.43326(14) 0.81807(15) 0.1297(3) 0.0619(10) Uani 1 1 d .
C13 C 0.8057(2) 1.1332(2) 0.1066(4) 0.0538(13) Uani 1 1 d .
H13A H 0.7873 1.1544 0.1667 0.054 Uiso 1 1 calc R
H13B H 0.7885 1.1527 0.0440 0.054 Uiso 1 1 calc R

loop_
_atom_site_aniso_label
_atom_site_aniso_U_11
_atom_site_aniso_U_22
_atom_site_aniso_U_33
_atom_site_aniso_U_23
_atom_site_aniso_U_13
_atom_site_aniso_U_12
Mn1 0.0192(4) 0.0132(3) 0.0247(4) 0.0037(3) 0.0041(3) 0.0019(3)
V1 0.0259(3) 0.0213(3) 0.0386(4) 0.0062(3) 0.0009(3) -0.0010(2)
C1 0.049(3) 0.033(2) 0.039(2) 0.0015(18) 0.0020(19) 0.0044(18)
C2 0.055(3) 0.046(3) 0.036(2) 0.001(2) 0.005(2) -0.003(2)
C3 0.034(2) 0.042(2) 0.049(3) -0.011(2) 0.0117(19) -0.0085(18)
C4 0.058(3) 0.037(2) 0.060(3) 0.000(2) 0.017(2) 0.015(2)
C5 0.056(3) 0.043(2) 0.044(2) 0.004(2) 0.014(2) 0.013(2)
C6 0.035(2) 0.035(2) 0.041(2) 0.0061(18) 0.0003(18) 0.0016(17)
C7 0.035(2) 0.041(2) 0.041(2) 0.0080(19) 0.0000(18) 0.0063(17)
C8 0.035(2) 0.043(2) 0.030(2) 0.0053(18) -0.0045(17) -0.0025(17)
C9 0.041(2) 0.037(2) 0.042(2) 0.0016(18) -0.0070(19) -0.0038(18)
C10 0.037(2) 0.037(2) 0.039(2) 0.0054(18) -0.0057(18) 0.0002(17)
C11 0.036(2) 0.050(3) 0.045(2) 0.006(2) -0.0083(19) -0.0027(19)
C12 0.048(3) 0.056(3) 0.058(3) -0.020(2) 0.019(2) -0.012(2)
N1 0.0362(18) 0.0290(17) 0.0407(19) -0.0004(15) 0.0068(15) 0.0025(14)
N2 0.0349(18) 0.0329(18) 0.0359(18) 0.0048(14) 0.0008(15) 0.0020(14)
O1 0.0364(15) 0.0240(13) 0.0432(16) 0.0062(12) 0.0057(12) 0.0022(11)
O2 0.080(3) 0.072(2) 0.0397(18) 0.0074(17) -0.0003(17) -0.0060(19)
O3 0.0414(18) 0.0455(19) 0.099(3) 0.0030(18) 0.0017(18) -0.0194(14)
C13 0.048(3) 0.054(3) 0.060(3) 0.018(2) -0.022(2) -0.009(2)

loop_
_atom_type_symbol
_atom_type_description
_atom_type_scat_dispersion_real
_atom_type_scat_dispersion_imag
_atom_type_scat_source
C C 0.0033 0.0016 'International Tables Vol C Tables 4.2.6.8 and 6.1.1.4'
H H 0.0000 0.0000 'International Tables Vol C Tables 4.2.6.8 and 6.1.1.4'
N N 0.0061 0.0033 'International Tables Vol C Tables 4.2.6.8 and 6.1.1.4'
O O 0.0106 0.0060 'International Tables Vol C Tables 4.2.6.8 and 6.1.1.4'
V V 0.3005 0.5294 'International Tables Vol C Tables 4.2.6.8 and 6.1.1.4'
Mn Mn 0.3368 0.7283 'International Tables Vol C Tables 4.2.6.8 and 6.1.1.4'

loop_
_geom_angle_atom_site_label_1
_geom_angle_atom_site_label_2
_geom_angle_atom_site_label_3
_geom_angle
_geom_angle_site_symmetry_1
_geom_angle_site_symmetry_3
O1 Mn1 O1 180.00(14) 9_675 .
O1 Mn1 N2 89.64(11) 9_675 9_675
O1 Mn1 N2 90.36(11) . 9_675
O1 Mn1 N2 90.36(11) 9_675 .
O1 Mn1 N2 89.64(11) . .
N2 Mn1 N2 180.0 9_675 .
O1 Mn1 N1 90.31(11) 9_675 9_675
O1 Mn1 N1 89.69(11) . 9_675
N2 Mn1 N1 89.47(12) 9_675 9_675
N2 Mn1 N1 90.53(12) . 9_675
O1 Mn1 N1 89.69(11) 9_675 .
O1 Mn1 N1 90.31(11) . .
N2 Mn1 N1 90.53(12) 9_675 .
N2 Mn1 N1 89.47(12) . .
N1 Mn1 N1 180.0 9_675 .
O2 V1 O1 108.99(16) . .
O2 V1 O3 110.49(19) . .
O1 V1 O3 108.73(15) . .
O2 V1 O3 111.01(19) . 15_565
O1 V1 O3 107.05(15) . 15_565
O3 V1 O3 110.5(2) . 15_565
N1 C1 C2 122.8(4) . .
N1 C1 H1A 118.6 . .
C2 C1 H1A 118.6 . .
C3 C2 C1 121.3(4) . .
C3 C2 H2A 119.3 . .
C1 C2 H2A 119.3 . .
C2 C3 C4 116.1(4) . .
C2 C3 C12 121.8(4) . .
C4 C3 C12 122.1(4) . .
C3 C4 C5 119.9(4) . .
C3 C4 H4A 120.0 . .
C5 C4 H4A 120.0 . .
N1 C5 C4 123.8(4) . .
N1 C5 H5A 118.1 . .
C4 C5 H5A 118.1 . .
N2 C6 C7 122.9(4) . .
N2 C6 H6A 118.6 . .
C7 C6 H6A 118.6 . .
C8 C7 C6 120.4(4) . .
C8 C7 H7A 119.8 . .
C6 C7 H7A 119.8 . .
C7 C8 C9 116.5(4) . .
C7 C8 C11 119.9(4) . .
C9 C8 C11 123.6(4) . .
C10 C9 C8 119.8(4) . .
C10 C9 H9A 120.1 . .
C8 C9 H9A 120.1 . .
N2 C10 C9 123.3(4) . .
N2 C10 H10A 118.3 . .
C9 C10 H10A 118.3 . .
C13 C11 C8 116.9(4) . .
C13 C11 H11A 108.1 . .
C8 C11 H11A 108.1 . .
C13 C11 H11B 108.1 . .
C8 C11 H11B 108.1 . .
H11A C11 H11B 107.3 . .
C3 C12 C13 113.2(4) . 2_674
C3 C12 H12A 108.9 . .
C13 C12 H12A 108.9 2_674 .
C3 C12 H12B 108.9 . .
C13 C12 H12B 108.9 2_674 .
H12A C12 H12B 107.8 . .
C1 N1 C5 116.0(4) . .
C1 N1 Mn1 119.2(3) . .
C5 N1 Mn1 124.7(3) . .
C6 N2 C10 117.0(3) . .
C6 N2 Mn1 122.5(3) . .
C10 N2 Mn1 120.3(3) . .
V1 O1 Mn1 177.64(18) . .
V1 O3 V1 155.1(2) . 12_766
C11 C13 C12 114.0(4) . 2_675
C11 C13 H13A 108.8 . .
C12 C13 H13A 108.8 2_675 .
C11 C13 H13B 108.8 . .
C12 C13 H13B 108.8 2_675 .
H13A C13 H13B 107.6 . .

loop_
_geom_bond_atom_site_label_1
_geom_bond_atom_site_label_2
_geom_bond_distance
_geom_bond_site_symmetry_2
Mn1 O1 1.995(2) 9_675
Mn1 O1 1.995(2) .
Mn1 N2 2.189(3) 9_675
Mn1 N2 2.189(3) .
Mn1 N1 2.224(3) 9_675
Mn1 N1 2.224(3) .
V1 O2 1.615(3) .
V1 O1 1.651(2) .
V1 O3 1.771(3) .
V1 O3 1.772(3) 15_565
C1 N1 1.335(5) .
C1 C2 1.379(6) .
C1 H1A 0.9500 .
C2 C3 1.370(6) .
C2 H2A 0.9500 .
C3 C4 1.377(6) .
C3 C12 1.507(6) .
C4 C5 1.384(6) .
C4 H4A 0.9500 .
C5 N1 1.337(5) .
C5 H5A 0.9500 .
C6 N2 1.337(5) .
C6 C7 1.379(6) .
C6 H6A 0.9500 .
C7 C8 1.379(6) .
C7 H7A 0.9500 .
C8 C9 1.391(6) .
C8 C11 1.517(6) .
C9 C10 1.376(6) .
C9 H9A 0.9500 .
C10 N2 1.337(5) .
C10 H10A 0.9500 .
C11 C13 1.501(6) .
C11 H11A 0.9900 .
C11 H11B 0.9900 .
C12 C13 1.526(6) 2_674
C12 H12A 0.9900 .
C12 H12B 0.9900 .
O3 V1 1.772(3) 12_766
C13 C12 1.526(6) 2_675
C13 H13A 0.9900 .
C13 H13B 0.9900 .

loop_
_platon_squeeze_void_nr
_platon_squeeze_void_average_x
_platon_squeeze_void_average_y
_platon_squeeze_void_average_z
_platon_squeeze_void_volume
_platon_squeeze_void_count_electrons
_platon_squeeze_void_content
1 0.000 0.250 0.125 106 10 ' '
2 0.000 0.750 -0.125 106 10 ' '
3 -0.004 0.545 0.043 11 1 ' '
4 0.004 0.955 0.043 11 1 ' '
5 0.500 0.250 0.375 106 10 ' '
6 0.295 0.254 0.206 11 1 ' '
7 0.705 0.246 0.206 10 1 ' '
8 0.204 0.245 0.295 10 1 ' '
9 0.796 0.254 0.295 11 1 ' '
10 0.500 0.750 0.625 106 10 ' '
11 0.496 0.545 0.456 11 1 ' '
12 0.504 0.955 0.456 10 1 ' '
13 0.504 0.454 0.545 10 1 ' '
14 0.495 0.046 0.545 11 1 ' '
15 0.205 0.746 0.706 10 1 ' '
16 0.795 0.754 0.706 11 1 ' '
17 0.296 0.754 0.795 11 1 ' '
18 0.704 0.745 0.795 10 1 ' '
19 -0.005 0.046 0.955 10 1 ' '
20 0.005 0.454 0.955 10 1 ' '
